data_4344745
loop_
_publ_author_name
'Krap, Cristina P.'
'Newby, Ruth'
'Dhakshinamoorthy, Amarajothi'
'Garc\'ia, Hermenegildo'
'Cebula, Izabela'
'Easun, Timothy L.'
'Savage, Mathew'
'Eyley, Jennifer E.'
'Gao, Shan'
'Blake, Alexander J.'
'Lewis, William'
'Beton, Peter H.'
'Warren, Mark R.'
'Allan, David R.'
'Frogley, Mark D.'
'Tang, Chiu C.'
'Cinque, Gianfelice'
'Yang, Sihai'
'Schr\"oder, Martin'

_publ_section_title
;
 Enhancement of CO2 Adsorption and Catalytic Properties by Fe-Doping of
 [Ga2(OH)2(L)] (H4L = Biphenyl-3,3',5,5'-tetracarboxylic Acid),
 MFM-300(Ga2).
;
_journal_issue 3
_journal_name_full 'Inorganic chemistry'
_journal_page_first 1076
_journal_page_last 1088
_journal_paper_doi 10.1021/acs.inorgchem.5b02108
_journal_volume 55
_journal_year 2016
_chemical_absolute_configuration ad
_chemical_formula_moiety '0.25(C64 H32 Fe0.4 Ga7.6 O40), 1.57(O2)'
_chemical_formula_sum 'C16 H8 Fe0.1 Ga1.9 O13.15'
_chemical_formula_weight 548.68
_chemical_name_common 'MFM-300 (Ga1.9Fe0.1) Original'
_space_group_crystal_system tetragonal
_space_group_IT_number 98
_space_group_name_Hall 'I 4bw 2bw'
_space_group_name_H-M_alt 'I 41 2 2'
_symmetry_space_group_name_Hall 'I 4bw 2bw'
_symmetry_space_group_name_H-M 'I 41 2 2'
_atom_sites_solution_hydrogens mixed
_audit_creation_date 2015-11-06
_audit_creation_method
;
Olex2 1.2
(compiled 2015.01.26 svn.r3151 for OlexSys, GUI svn.r4998)
;
_cell_angle_alpha 90.00
_cell_angle_beta 90.00
_cell_angle_gamma 90.00
_cell_formula_units_Z 4
_cell_length_a 14.932(9)
_cell_length_b 14.932(9)
_cell_length_c 11.956(10)
_cell_measurement_reflns_used 3163
_cell_measurement_temperature 293(2)
_cell_measurement_theta_max 26.7
_cell_measurement_theta_min 2.1
_cell_volume 2666(3)
_computing_cell_refinement 'Rigaku CrystalClear'
_computing_data_collection 'Rigaku CrystalClear'
_computing_data_reduction 'Rigaku CrystalClear'
_computing_molecular_graphics 'Bruker SHELXTL'
_computing_publication_material 'enCIFer (Allen et al., 2004); PLATON (Spek, 2009)'
_computing_structure_refinement 'SHELXL-97 (Sheldrick, 2008)'
_computing_structure_solution 'SHELXS-97 (Sheldrick, 2008)'
_diffrn_ambient_temperature 293(2)
_diffrn_detector_area_resol_mean 28.5714
_diffrn_measured_fraction_theta_full 0.990
_diffrn_measured_fraction_theta_max 0.991
_diffrn_measurement_device_type 'Rigaku Saturn 724+ detector on Crystal Logic diffractometer'
_diffrn_measurement_method '\w scans'
_diffrn_radiation_monochromator 'silicon double crystal'
_diffrn_radiation_type synchrotron
_diffrn_radiation_wavelength 0.6889
_diffrn_reflns_av_R_equivalents 0.0451
_diffrn_reflns_av_unetI/netI 0.0245
_diffrn_reflns_laue_measured_fraction_full 0.990
_diffrn_reflns_laue_measured_fraction_max 0.991
_diffrn_reflns_limit_h_max 18
_diffrn_reflns_limit_h_min -19
_diffrn_reflns_limit_k_max 18
_diffrn_reflns_limit_k_min -17
_diffrn_reflns_limit_l_max 15
_diffrn_reflns_limit_l_min -15
_diffrn_reflns_number 12335
_diffrn_reflns_point_group_measured_fraction_full 0.993
_diffrn_reflns_point_group_measured_fraction_max 0.994
_diffrn_reflns_theta_full 25.000
_diffrn_reflns_theta_max 26.534
_diffrn_reflns_theta_min 2.115
_diffrn_source 'Diamond beamline I19'
_diffrn_standards_decay_% 0
_diffrn_standards_number 0
_exptl_absorpt_coefficient_mu 2.025
_exptl_absorpt_correction_T_max 1.000
_exptl_absorpt_correction_T_min 0.873
_exptl_absorpt_correction_type multi-scan
_exptl_absorpt_process_details 'Jacobson, R. (1998). Private communication'
_exptl_crystal_colour colorless
_exptl_crystal_density_diffrn 1.367
_exptl_crystal_density_method 'not measured'
_exptl_crystal_description block
_exptl_crystal_F_000 1083
_exptl_crystal_size_max 0.05
_exptl_crystal_size_mid 0.05
_exptl_crystal_size_min 0.05
_refine_diff_density_max 0.525
_refine_diff_density_min -0.327
_refine_diff_density_rms 0.077
_refine_ls_abs_structure_details
;
 Refined as an inversion twin.
;
_refine_ls_abs_structure_Flack 0.55(4)
_refine_ls_extinction_method none
_refine_ls_goodness_of_fit_ref 1.084
_refine_ls_hydrogen_treatment constr
_refine_ls_matrix_type full
_refine_ls_number_parameters 78
_refine_ls_number_reflns 1530
_refine_ls_number_restraints 0
_refine_ls_restrained_S_all 1.084
_refine_ls_R_factor_all 0.0373
_refine_ls_R_factor_gt 0.0356
_refine_ls_shift/su_max 0.001
_refine_ls_shift/su_mean 0.000
_refine_ls_structure_factor_coef Fsqd
_refine_ls_weighting_details 'w=1/[\s^2^(Fo^2^)+(0.0605P)^2^+1.4792P] where P=(Fo^2^+2Fc^2^)/3'
_refine_ls_weighting_scheme calc
_refine_ls_wR_factor_gt 0.0928
_refine_ls_wR_factor_ref 0.0942
_reflns_Friedel_coverage 0.706
_reflns_friedel_fraction_full 0.998
_reflns_friedel_fraction_max 0.998
_reflns_number_gt 1465
_reflns_number_total 1530
_reflns_threshold_expression 'I > 2\s(I)'
_cod_data_source_file ic5b02108_si_002.cif
_cod_data_source_block MFM-300_Ga1.9Fe0.1_Original
_cod_depositor_comments
;
The following automatic conversions were performed:

'_exptl_absorpt_correction_type' value 'Multi-scan' changed to
'multi-scan' according to
/usr/data/users/saulius/crontab/automatic-downloads/current/ACS/lib/dictionaries/cif_core.dic
dictionary named 'cif_core.dic' version 2.4.2 from 2011-04-26.

Automatic conversion script
Id: cif_fix_values 4268 2015-11-12 08:31:59Z antanas 
;
_cod_original_formula_sum 'C16 H8 Fe0.10 Ga1.90 O13.15'
_cod_database_code 4344745
_shelx_space_group_comment
;
The symmetry employed for this shelxl refinement is uniquely defined
by the following loop, which should always be used as a source of
symmetry information in preference to the above space-group names.
They are only intended as comments.
;
_olex2_refinement_description
;
1. Twinned data refinement
 Scales: 0.45(4) 0.55(4)
2. Fixed Uiso
 At 1.2 times of:
  All C(H) groups, All O(H) groups
3. Shared sites
{Ga1, Fe1}
4. Uiso/Uaniso restraints and constraints
Uanis(Ga1) = Uanis(Fe1)
5. Others
 Uiso(O1W)=Uiso(O2W)=Uiso(O3W)=FVAR(1)
 Fixed Sof: Ga1(0.475) Fe1(0.025)
6.a Riding coordinates:
 O2(H2)
6.b Aromatic/amide H refined with riding coordinates:
 C3(H3), C4(H4)
;
_shelx_shelxl_version_number 2014/7
_olex2_submission_special_instructions 'No special instructions were received'

loop_
_space_group_symop_operation_xyz
'x, y, z'
'-x+1/2, -y+1/2, z+1/2'
'-y, x+1/2, z+1/4'
'y+1/2, -x, z+3/4'
'-x+1/2, y, -z+3/4'
'x, -y+1/2, -z+1/4'
'y+1/2, x+1/2, -z+1/2'
'-y, -x, -z'
'x+1/2, y+1/2, z+1/2'
'-x+1, -y+1, z+1'
'-y+1/2, x+1, z+3/4'
'y+1, -x+1/2, z+5/4'
'-x+1, y+1/2, -z+5/4'
'x+1/2, -y+1, -z+3/4'
'y+1, x+1, -z+1'
'-y+1/2, -x+1/2, -z+1/2'

loop_
_atom_site_label
_atom_site_type_symbol
_atom_site_fract_x
_atom_site_fract_y
_atom_site_fract_z
_atom_site_U_iso_or_equiv
_atom_site_adp_type
_atom_site_occupancy
_atom_site_site_symmetry_order
_atom_site_calc_flag
_atom_site_refinement_flags_posn
_atom_site_refinement_flags_adp
_atom_site_refinement_flags_occupancy
_atom_site_disorder_assembly
_atom_site_disorder_group
Ga1 Ga 0.30727(3) 0.30727(3) 0.0000 0.0284(2) Uani 0.95 2 d S T P . .
Fe1 Fe 0.30727(3) 0.30727(3) 0.0000 0.0284(2) Uani 0.05 2 d S T P . .
O1 O 0.3998(2) 0.2134(2) -0.0038(3) 0.0414(7) Uani 1 1 d . . . . .
O2 O 0.2468(3) 0.2500 0.1250 0.0405(9) Uani 1 2 d S T P . .
H2 H 0.1916 0.2500 0.1250 0.049 Uiso 1 2 d RS T P . .
O3 O 0.3783(3) 0.1209(3) 0.1433(2) 0.0410(7) Uani 1 1 d . . . . .
C1 C 0.4078(3) 0.1404(3) 0.0479(4) 0.0401(11) Uani 1 1 d . . . . .
C2 C 0.4546(4) 0.0687(4) -0.0093(4) 0.0515(15) Uani 1 1 d . . . . .
C3 C 0.5000 0.0000 0.0467(5) 0.0503(17) Uani 1 2 d S T P . .
H3 H 0.5000 0.0000 0.1245 0.060 Uiso 1 2 calc RS T P . .
C4 C 0.4606(4) 0.0697(4) -0.1292(4) 0.056(2) Uani 1 1 d . . . . .
H4 H 0.4375 0.1182 -0.1686 0.068 Uiso 1 1 calc R . . . .
C5 C 0.5000 0.0000 -0.1871(5) 0.056(2) Uani 1 2 d S T P . .
O1W O 0.0559(17) 0.2490(16) 0.0537(18) 0.157(11) Uiso 0.46(2) 1 d . . . A 1
O2W O -0.017(4) 0.2500 0.1250 0.157(11) Uiso 0.29(2) 2 d S T P B 2
O3W O -0.091(4) 0.295(4) -0.167(4) 0.157(11) Uiso 0.19(2) 1 d . . . C 3

loop_
_atom_site_aniso_label
_atom_site_aniso_U_11
_atom_site_aniso_U_22
_atom_site_aniso_U_33
_atom_site_aniso_U_23
_atom_site_aniso_U_13
_atom_site_aniso_U_12
Ga1 0.0351(3) 0.0351(3) 0.0150(3) 0.00370(17) -0.00370(17) -0.0004(2)
Fe1 0.0351(3) 0.0351(3) 0.0150(3) 0.00370(17) -0.00370(17) -0.0004(2)
O1 0.0489(18) 0.0480(18) 0.0272(14) 0.0033(16) 0.0020(16) 0.0136(13)
O2 0.026(3) 0.066(4) 0.0293(17) 0.016(2) 0.000 0.000
O3 0.052(2) 0.052(2) 0.0194(12) 0.0001(14) 0.0045(14) 0.0149(14)
C1 0.048(3) 0.051(3) 0.0213(17) 0.0045(18) -0.0032(17) 0.011(2)
C2 0.082(4) 0.051(3) 0.021(2) 0.004(2) -0.011(2) 0.013(3)
C3 0.067(5) 0.063(5) 0.021(2) 0.000 0.000 0.030(3)
C4 0.072(4) 0.074(4) 0.023(2) 0.003(2) 0.001(2) 0.040(4)
C5 0.071(6) 0.076(6) 0.021(3) 0.000 0.000 0.040(4)

loop_
_atom_type_symbol
_atom_type_description
_atom_type_scat_dispersion_real
_atom_type_scat_dispersion_imag
_atom_type_scat_source
C C 0.0030 0.0010 'International Tables Vol C Tables 4.2.6.8 and 6.1.1.4'
H H 0.0000 0.0000 'International Tables Vol C Tables 4.2.6.8 and 6.1.1.4'
Fe Fe 0.3520 0.8020 'International Tables Vol C Tables 4.2.6.8 and 6.1.1.4'
Ga Ga 0.2780 1.5640 'International Tables Vol C Tables 4.2.6.8 and 6.1.1.4'
O O 0.0110 0.0060 'International Tables Vol C Tables 4.2.6.8 and 6.1.1.4'

loop_
_geom_angle_atom_site_label_1
_geom_angle_atom_site_label_2
_geom_angle_atom_site_label_3
_geom_angle
_geom_angle_site_symmetry_1
_geom_angle_site_symmetry_3
O1 Ga1 O1 179.2(2) . 15_444
O1 Ga1 O3 89.23(16) 15_444 6
O1 Ga1 O3 91.39(16) . 6
O1 Ga1 O3 89.23(16) . 11_544
O1 Ga1 O3 91.39(16) 15_444 11_544
O2 Ga1 O1 87.73(14) . 15_444
O2 Ga1 O1 87.73(14) 11_544 .
O2 Ga1 O1 91.75(14) . .
O2 Ga1 O1 91.75(14) 11_544 15_444
O2 Ga1 O2 100.49(17) 11_544 .
O2 Ga1 O3 169.94(11) . 11_544
O2 Ga1 O3 89.55(13) . 6
O2 Ga1 O3 169.94(11) 11_544 6
O2 Ga1 O3 89.55(13) 11_544 11_544
O3 Ga1 O3 80.41(18) 6 11_544
C1 O1 Ga1 132.2(3) . .
Ga1 O2 Ga1 124.6(3) 12_454 .
Ga1 O2 H2 117.7 12_454 .
Ga1 O2 H2 117.7 . .
Fe1 O2 Ga1 0.0 12_454 12_454
Fe1 O2 Ga1 124.6 12_454 .
Fe1 O2 H2 117.7 12_454 .
Fe1 O3 Ga1 0.0 12_454 12_454
C1 O3 Ga1 130.4(3) . 12_454
C1 O3 Fe1 130.4(3) . 12_454
O1 C1 C2 117.0(4) . .
O3 C1 O1 127.8(5) . .
O3 C1 C2 115.2(4) . .
C3 C2 C1 123.3(5) . .
C3 C2 C4 117.1(4) . .
C4 C2 C1 119.5(4) . .
C2 C3 C2 122.8(6) 10_544 .
C2 C3 H3 118.6 10_544 .
C2 C3 H3 118.6 . .
C2 C4 H4 119.4 . .
C5 C4 C2 121.2(4) . .
C5 C4 H4 119.4 . .
C4 C5 C4 119.9(6) 10_544 .
C4 C5 C5 120.1(3) . 7_544
C4 C5 C5 120.1(3) 10_544 7_544

loop_
_geom_bond_atom_site_label_1
_geom_bond_atom_site_label_2
_geom_bond_distance
_geom_bond_site_symmetry_2
Ga1 O1 1.969(3) 15_444
Ga1 O1 1.969(3) .
Ga1 O2 1.945(3) .
Ga1 O2 1.945(3) 11_544
Ga1 O3 1.975(3) 6
Ga1 O3 1.975(3) 11_544
O1 C1 1.259(5) .
O2 Ga1 1.944(3) 12_454
O2 Fe1 1.944(3) 12_454
O2 H2 0.8238 .
O3 Ga1 1.975(3) 12_454
O3 Fe1 1.975(3) 12_454
O3 C1 1.258(6) .
C1 C2 1.450(7) .
C2 C3 1.400(5) .
C2 C4 1.437(7) .
C3 C2 1.399(5) 10_544
C3 H3 0.9300 .
C4 H4 0.9300 .
C4 C5 1.382(6) .
C5 C4 1.382(6) 10_544
C5 C5 1.504(12) 7_544
O1W O1W 1.71(4) 6

loop_
_geom_torsion_atom_site_label_1
_geom_torsion_atom_site_label_2
_geom_torsion_atom_site_label_3
_geom_torsion_atom_site_label_4
_geom_torsion
_geom_torsion_site_symmetry_1
_geom_torsion_site_symmetry_4
Ga1 O1 C1 O3 -28.8(8) . .
Ga1 O1 C1 C2 149.7(4) . .
Ga1 O3 C1 O1 1.1(9) 12_454 .
Ga1 O3 C1 C2 -177.4(4) 12_454 .
Fe1 O3 C1 O1 1.1(9) 12_454 .
Fe1 O3 C1 C2 -177.4(4) 12_454 .
O1 C1 C2 C3 153.4(5) . .
O1 C1 C2 C4 -22.5(8) . .
O3 C1 C2 C3 -27.9(8) . .
O3 C1 C2 C4 156.2(5) . .
C1 C2 C3 C2 -179.7(7) . 10_544
C1 C2 C4 C5 -176.1(5) . .
C2 C4 C5 C4 -4.0(5) . 10_544
C2 C4 C5 C5 176.0(5) . 7_544
C3 C2 C4 C5 7.7(9) . .
C4 C2 C3 C2 -3.7(4) . 10_544

loop_
_twin_individual_id
_twin_individual_mass_fraction_refined
1 0.45(4)
2 0.55(4)
